data_4000962
loop_
_publ_author_name
'Wang, Shuao'
'Alekseev, Evgeny V.'
'Ling, Jie'
'Liu, Guokui'
'Depmeier, Wulf'
'Albrecht-Schmitt, Thomas E.'

_publ_section_title
;
 Polarity and Chirality in Uranyl Borates: Insights into Understanding the
 Vitrification of Nuclear Waste and the Development of Nonlinear Optical
 Materials
;
_journal_issue 6
_journal_name_full 'Chemistry of Materials'
_journal_page_first 2155
_journal_paper_doi 10.1021/cm9037796
_journal_volume 22
_journal_year 2010
_chemical_formula_moiety Tl2[(UO2)2B11O18(OH)3]
_chemical_formula_sum 'B11 O25 Tl2 U2'
_chemical_formula_weight 1403.71
_chemical_melting_point ?
_chemical_name_common 'Thallium uranyl borate'
_chemical_name_systematic
; 
 ? 
;
_space_group_IT_number 9
_symmetry_cell_setting monoclinic
_symmetry_space_group_name_Hall 'C -2yc'
_symmetry_space_group_name_H-M 'C 1 c 1'
_atom_sites_solution_hydrogens none
_atom_sites_solution_primary direct
_atom_sites_solution_secondary difmap
_audit_creation_method SHELXL-97
_cell_angle_alpha 90.00
_cell_angle_beta 94.3870(10)
_cell_angle_gamma 90.00
_cell_formula_units_Z 4
_cell_length_a 6.4506(8)
_cell_length_b 11.2100(14)
_cell_length_c 27.531(4)
_cell_measurement_reflns_used 4732
_cell_measurement_temperature 296(2)
_cell_measurement_theta_max 28.75
_cell_measurement_theta_min 1.48
_cell_volume 1985.0(5)
_computing_cell_refinement 'smart saint'
_computing_data_collection smart
_computing_data_reduction SAINT
_computing_molecular_graphics 'SHELXP-97 (Sheldrick, 1997)'
_computing_publication_material 'SHELXCIF-97 (Sheldrick, 2000)'
_computing_structure_refinement 'SHELXL-97 (Sheldrick, 1997)'
_computing_structure_solution 'SHELXS-97 (Sheldrick, 1990)'
_diffrn_ambient_temperature 296(2)
_diffrn_detector_area_resol_mean 0
_diffrn_measured_fraction_theta_full 0.948
_diffrn_measured_fraction_theta_max 0.948
_diffrn_measurement_device_type 'BRUKER apex'
_diffrn_measurement_method '0.3 wide w/ exposures'
_diffrn_radiation_monochromator graphite
_diffrn_radiation_source 'fine-focus sealed tube'
_diffrn_radiation_type MoK\a
_diffrn_radiation_wavelength 0.71073
_diffrn_reflns_av_R_equivalents 0.0439
_diffrn_reflns_av_sigmaI/netI 0.0636
_diffrn_reflns_limit_h_max 8
_diffrn_reflns_limit_h_min -8
_diffrn_reflns_limit_k_max 14
_diffrn_reflns_limit_k_min -14
_diffrn_reflns_limit_l_max 37
_diffrn_reflns_limit_l_min -36
_diffrn_reflns_number 11595
_diffrn_reflns_theta_full 28.75
_diffrn_reflns_theta_max 28.75
_diffrn_reflns_theta_min 1.48
_exptl_absorpt_coefficient_mu 32.582
_exptl_absorpt_correction_T_max 0.634
_exptl_absorpt_correction_T_min 0.092
_exptl_absorpt_correction_type numerical
_exptl_absorpt_process_details SHELTXPREP
_exptl_crystal_colour 'Light yellow'
_exptl_crystal_density_diffrn 4.697
_exptl_crystal_density_meas ?
_exptl_crystal_density_method 'not measured'
_exptl_crystal_description Plate
_exptl_crystal_F_000 2404
_exptl_crystal_size_max 0.080
_exptl_crystal_size_mid 0.075
_exptl_crystal_size_min 0.014
_refine_diff_density_max 1.927
_refine_diff_density_min -1.886
_refine_diff_density_rms 0.283
_refine_ls_abs_structure_details 'Flack H D (1983), Acta Cryst. A39, 876-881'
_refine_ls_abs_structure_Flack 0.000(10)
_refine_ls_extinction_coef 0.000451(19)
_refine_ls_extinction_expression Fc^*^=kFc[1+0.001xFc^2^\l^3^/sin(2\q)]^-1/4^
_refine_ls_extinction_method SHELXL
_refine_ls_goodness_of_fit_ref 0.962
_refine_ls_hydrogen_treatment none
_refine_ls_matrix_type full
_refine_ls_number_parameters 182
_refine_ls_number_reflns 4732
_refine_ls_number_restraints 2
_refine_ls_restrained_S_all 0.962
_refine_ls_R_factor_all 0.0338
_refine_ls_R_factor_gt 0.0302
_refine_ls_shift/su_max 0.001
_refine_ls_shift/su_mean 0.000
_refine_ls_structure_factor_coef Fsqd
_refine_ls_weighting_details 'calc w=1/[\s^2^(Fo^2^)+(0.0000P)^2^+0.0000P] where P=(Fo^2^+2Fc^2^)/3'
_refine_ls_weighting_scheme calc
_refine_ls_wR_factor_gt 0.0548
_refine_ls_wR_factor_ref 0.0561
_reflns_number_gt 4425
_reflns_number_total 4732
_reflns_threshold_expression >2sigma(I)
_cod_data_source_file cm9037796_si_002.cif
_cod_data_source_block TlUBO-2
_cod_depositor_comments
;
The following automatic conversions were performed:

'_chemical_melting_point' value 'N/A' was changed to '?' - the value
is undefined or not given.

Automatic conversion script
Id: cif_fix_values 1715 2011-07-08 13:25:40Z adriana 

The following automatic conversions were performed:

'_exptl_crystal_density_meas' value 'n/a' was changed to '?' - the
value is perceived as not measured.

Automatic conversion script
Id: cif_fix_values 3008 2015-01-20 13:52:24Z robertas 
;
_cod_original_cell_volume 1985.0(4)
_cod_original_sg_symbol_H-M Cc
_cod_database_code 4000962

loop_
_symmetry_equiv_pos_as_xyz
'x, y, z'
'x, -y, z+1/2'
'x+1/2, y+1/2, z'
'x+1/2, -y+1/2, z+1/2'

loop_
_atom_site_label
_atom_site_type_symbol
_atom_site_fract_x
_atom_site_fract_y
_atom_site_fract_z
_atom_site_U_iso_or_equiv
_atom_site_adp_type
_atom_site_occupancy
_atom_site_symmetry_multiplicity
_atom_site_calc_flag
U1 U 0.42749(4) 0.03746(3) 0.389651(15) 0.00732(9) Uani 1 1 d
U2 U -0.01795(4) -0.40912(3) 0.165939(15) 0.00694(9) Uani 1 1 d
Tl1 Tl -0.38071(7) -0.31973(4) 0.022391(19) 0.02592(12) Uani 1 1 d
Tl2 Tl 0.52843(7) -0.27226(5) 0.28829(2) 0.03330(14) Uani 1 1 d
O1 O 0.1373(10) -0.2128(6) 0.3157(3) 0.0105(15) Uiso 1 1 d
O2 O 0.2013(10) -0.1475(6) 0.2382(3) 0.0118(15) Uiso 1 1 d
O3 O 0.5093(10) -0.1870(6) 0.3880(3) 0.0068(14) Uiso 1 1 d
O4 O 0.3583(10) 0.2521(6) 0.3696(2) 0.0080(14) Uiso 1 1 d
O5 O 0.7714(10) -0.0479(6) 0.3953(3) 0.0111(15) Uiso 1 1 d
O6 O 0.6979(10) 0.1924(6) 0.3926(3) 0.0081(14) Uiso 1 1 d
O7 O -0.8090(13) -0.2473(7) 0.0308(3) 0.026(2) Uiso 1 1 d
O8 O -0.3128(11) -0.2515(6) 0.1546(3) 0.0104(15) Uiso 1 1 d
O9 O 0.0328(10) -0.1957(6) 0.1604(3) 0.0113(15) Uiso 1 1 d
O10 O 0.0418(10) 0.1025(6) 0.3921(3) 0.0103(15) Uiso 1 1 d
O11 O -0.1057(10) -0.6306(6) 0.1700(3) 0.0078(14) Uiso 1 1 d
O12 O 0.2810(11) -0.5389(6) 0.1642(3) 0.0088(15) Uiso 1 1 d
O13 O 0.3680(10) -0.3407(6) 0.1691(2) 0.0056(14) Uiso 1 1 d
O14 O 0.4348(12) 0.0364(6) 0.4542(3) 0.0182(19) Uiso 1 1 d
O15 O 0.4138(12) 0.0288(6) 0.3266(3) 0.0156(17) Uiso 1 1 d
O16 O 0.1256(11) -0.0940(6) 0.3869(3) 0.0090(15) Uiso 1 1 d
O17 O -0.0474(11) -0.4166(6) 0.1017(3) 0.0103(16) Uiso 1 1 d
O18 O 0.0177(12) -0.4021(7) 0.2291(3) 0.0170(18) Uiso 1 1 d
O19 O -0.1247(15) -0.0988(9) 0.2717(4) 0.040(2) Uiso 1 1 d
O20 O -0.6185(12) -0.5178(7) 0.0213(3) 0.0234(19) Uiso 1 1 d
O21 O -0.7186(10) -0.2906(6) -0.0474(3) 0.0141(16) Uiso 1 1 d
O22 O -0.3581(10) -0.4902(6) 0.1777(3) 0.0077(14) Uiso 1 1 d
O23 O -1.0548(11) -0.2111(6) -0.0377(3) 0.0133(15) Uiso 1 1 d
O24 O 0.3136(11) -0.6421(7) 0.0883(3) 0.0154(16) Uiso 1 1 d
O25 O 0.4594(10) -0.4487(6) 0.0996(2) 0.0088(14) Uiso 1 1 d
B1 B 0.1775(18) -0.1160(10) 0.1873(4) 0.011(2) Uiso 1 1 d
B2 B -0.8635(19) -0.2518(11) -0.0183(5) 0.015(3) Uiso 1 1 d
B3 B 0.3238(17) -0.6539(10) 0.1418(5) 0.011(2) Uiso 1 1 d
B4 B 0.0654(17) -0.1534(10) 0.2733(5) 0.010(2) Uiso 1 1 d
B5 B 0.4432(17) -0.4527(10) 0.1519(4) 0.007(2) Uiso 1 1 d
B6 B 0.7320(16) -0.1787(9) 0.4019(4) 0.006(2) Uiso 1 1 d
B7 B 0.3806(18) -0.5374(10) 0.0702(5) 0.014(2) Uiso 1 1 d
B8 B 0.0828(18) -0.2139(11) 0.3650(5) 0.013(2) Uiso 1 1 d
B9 B 0.9665(17) -0.0119(10) 0.3918(5) 0.010(2) Uiso 1 1 d
B10 B 0.4163(16) -0.2911(10) 0.4087(4) 0.005(2) Uiso 1 1 d
B11 B -0.0167(19) -0.7379(9) 0.1638(5) 0.009(2) Uiso 1 1 d

loop_
_atom_site_aniso_label
_atom_site_aniso_U_11
_atom_site_aniso_U_22
_atom_site_aniso_U_33
_atom_site_aniso_U_23
_atom_site_aniso_U_13
_atom_site_aniso_U_12
U1 0.00592(16) 0.00581(17) 0.0103(2) 0.00031(16) 0.00105(14) -0.00005(14)
U2 0.00570(17) 0.00566(17) 0.00958(19) 0.00038(15) 0.00127(14) 0.00011(14)
Tl1 0.0221(2) 0.0331(3) 0.0221(3) 0.0049(2) -0.0018(2) -0.0108(2)
Tl2 0.0290(3) 0.0533(4) 0.0176(3) 0.0023(3) 0.0018(2) 0.0115(3)

loop_
_atom_type_symbol
_atom_type_description
_atom_type_scat_dispersion_real
_atom_type_scat_dispersion_imag
_atom_type_scat_source
B B 0.0013 0.0007 'International Tables Vol C Tables 4.2.6.8 and 6.1.1.4'
O O 0.0106 0.0060 'International Tables Vol C Tables 4.2.6.8 and 6.1.1.4'
Tl Tl -2.8358 9.6688 'International Tables Vol C Tables 4.2.6.8 and 6.1.1.4'
U U -9.6767 9.6646 'International Tables Vol C Tables 4.2.6.8 and 6.1.1.4'

loop_
_geom_angle_atom_site_label_1
_geom_angle_atom_site_label_2
_geom_angle_atom_site_label_3
_geom_angle
_geom_angle_site_symmetry_1
_geom_angle_site_symmetry_3
O15 U1 O14 176.2(3) . .
O15 U1 O5 91.0(3) . .
O14 U1 O5 88.8(3) . .
O15 U1 O16 87.5(3) . .
O14 U1 O16 89.3(3) . .
O5 U1 O16 119.4(2) . .
O15 U1 O6 93.1(3) . .
O14 U1 O6 90.4(3) . .
O5 U1 O6 68.4(2) . .
O16 U1 O6 172.2(2) . .
O15 U1 O4 80.7(3) . .
O14 U1 O4 102.6(3) . .
O5 U1 O4 123.0(2) . .
O16 U1 O4 116.5(2) . .
O6 U1 O4 56.1(2) . .
O15 U1 O3 85.6(3) . .
O14 U1 O3 91.2(3) . .
O5 U1 O3 54.8(2) . .
O16 U1 O3 64.7(2) . .
O6 U1 O3 123.1(2) . .
O4 U1 O3 166.1(2) . .
O15 U1 O10 93.8(3) . .
O14 U1 O10 85.9(3) . .
O5 U1 O10 171.2(2) . .
O16 U1 O10 53.6(2) . .
O6 U1 O10 118.6(2) . .
O4 U1 O10 65.2(2) . .
O3 U1 O10 118.2(2) . .
O15 U1 B9 92.0(3) . 1_455
O14 U1 B9 86.0(3) . 1_455
O5 U1 B9 145.7(3) . 1_455
O16 U1 B9 26.8(3) . 1_455
O6 U1 B9 145.4(3) . 1_455
O4 U1 B9 91.2(3) . 1_455
O3 U1 B9 91.4(3) . 1_455
O10 U1 B9 26.8(3) . 1_455
O15 U1 B8 79.7(3) . 3
O14 U1 B8 104.2(3) . 3
O5 U1 B8 93.5(3) . 3
O16 U1 B8 145.0(3) . 3
O6 U1 B8 28.2(3) . 3
O4 U1 B8 29.5(3) . 3
O3 U1 B8 144.8(3) . 3
O10 U1 B8 94.6(3) . 3
B9 U1 B8 120.7(3) 1_455 3
O18 U2 O17 178.6(4) . .
O18 U2 O12 90.1(3) . .
O17 U2 O12 88.7(3) . .
O18 U2 O22 86.3(3) . .
O17 U2 O22 95.0(3) . .
O12 U2 O22 120.6(2) . .
O18 U2 O9 90.6(3) . .
O17 U2 O9 89.4(3) . .
O12 U2 O9 118.8(2) . .
O22 U2 O9 120.5(2) . .
O18 U2 O11 90.7(3) . .
O17 U2 O11 89.5(3) . .
O12 U2 O11 66.1(2) . .
O22 U2 O11 54.7(2) . .
O9 U2 O11 174.9(2) . .
O18 U2 O8 97.4(3) . .
O17 U2 O8 83.7(3) . .
O12 U2 O8 169.8(2) . .
O22 U2 O8 67.0(2) . .
O9 U2 O8 54.7(2) . .
O11 U2 O8 120.3(2) . .
O18 U2 O13 84.3(3) . .
O17 U2 O13 94.4(3) . .
O12 U2 O13 54.2(2) . .
O22 U2 O13 169.1(2) . .
O9 U2 O13 65.0(2) . .
O11 U2 O13 120.0(2) . .
O8 U2 O13 119.6(2) . .
O18 U2 B5 94.5(3) . .
O17 U2 B5 84.1(3) . .
O12 U2 B5 28.3(3) . .
O22 U2 B5 148.7(3) . .
O9 U2 B5 90.7(3) . .
O11 U2 B5 94.1(3) . .
O8 U2 B5 143.3(3) . .
O13 U2 B5 27.9(2) . .
O18 U2 B3 100.9(3) . 3_455
O17 U2 B3 79.6(3) . 3_455
O12 U2 B3 143.4(3) . 3_455
O22 U2 B3 95.1(3) . 3_455
O9 U2 B3 27.9(3) . 3_455
O11 U2 B3 147.1(3) . 3_455
O8 U2 B3 28.1(3) . 3_455
O13 U2 B3 91.9(2) . 3_455
B5 U2 B3 115.3(3) . 3_455
B4 O1 B8 135.3(8) . .
B4 O1 Tl2 98.0(6) . .
B8 O1 Tl2 123.5(6) . .
B4 O2 B1 132.7(8) . .
B10 O3 B6 112.2(7) . .
B10 O3 U1 133.6(6) . .
B6 O3 U1 97.6(5) . .
B6 O4 B8 119.7(8) 3_455 3
B6 O4 U1 118.1(5) 3_455 .
B8 O4 U1 96.0(5) 3 .
B9 O5 B6 118.3(8) . .
B9 O5 U1 138.2(6) . .
B6 O5 U1 103.4(5) . .
B10 O6 B8 120.5(8) 3 3
B10 O6 U1 140.1(6) 3 .
B8 O6 U1 99.1(6) 3 .
B11 O8 B3 124.5(8) 3_455 3_455
B11 O8 U2 139.4(6) 3_455 .
B3 O8 U2 95.1(6) 3_455 .
B1 O9 B3 120.9(8) . 3_455
B1 O9 U2 131.4(6) . .
B3 O9 U2 102.1(5) 3_455 .
B9 O10 B10 122.4(8) 1_455 3_455
B9 O10 U1 94.4(6) 1_455 .
B10 O10 U1 139.0(5) 3_455 .
B11 O11 B1 123.1(8) . 3_445
B11 O11 U2 139.8(6) . .
B1 O11 U2 96.9(5) 3_445 .
B3 O12 B5 108.5(8) . .
B3 O12 U2 135.5(6) . .
B5 O12 U2 101.0(5) . .
B11 O13 B5 119.6(8) 3 .
B11 O13 U2 139.7(6) 3 .
B5 O13 U2 94.5(5) . .
B9 O16 B8 121.3(8) 1_455 .
B9 O16 U1 101.0(6) 1_455 .
B8 O16 U1 132.9(6) . .
B7 O20 Tl1 99.6(6) 1_455 .
B2 O21 B6 122.5(8) . 4_344
B1 O22 B5 118.9(7) 3_445 1_455
B1 O22 U2 104.9(5) 3_445 .
B5 O22 U2 126.2(6) 1_455 .
B2 O23 B10 115.6(8) . 4_344
B7 O24 B3 116.9(9) . .
B7 O25 B5 121.1(8) . .
O2 B1 O22 114.8(9) . 3
O2 B1 O9 111.1(8) . .
O22 B1 O9 114.8(9) 3 .
O2 B1 O11 104.2(8) . 3
O22 B1 O11 100.7(8) 3 3
O9 B1 O11 110.2(8) . 3
O21 B2 O7 117.4(10) . .
O21 B2 O23 121.1(11) . .
O7 B2 O23 121.4(10) . .
O8 B3 O12 114.8(9) 3_545 .
O8 B3 O24 109.0(9) 3_545 .
O12 B3 O24 110.3(9) . .
O8 B3 O9 103.2(8) 3_545 3_545
O12 B3 O9 109.1(8) . 3_545
O24 B3 O9 110.2(8) . 3_545
O8 B3 U2 56.8(5) 3_545 3_545
O12 B3 U2 142.4(7) . 3_545
O24 B3 U2 106.7(6) . 3_545
O9 B3 U2 49.9(4) 3_545 3_545
O2 B4 O19 125.7(10) . .
O2 B4 O1 115.4(9) . .
O19 B4 O1 118.7(10) . .
O13 B5 O25 110.5(8) . .
O13 B5 O22 113.1(8) . 1_655
O25 B5 O22 111.1(8) . 1_655
O13 B5 O12 103.4(8) . .
O25 B5 O12 110.7(8) . .
O22 B5 O12 107.8(8) 1_655 .
O13 B5 U2 57.7(4) . .
O25 B5 U2 105.3(6) . .
O22 B5 U2 143.0(7) 1_655 .
O12 B5 U2 50.7(4) . .
O21 B6 O3 112.0(8) 4_645 .
O21 B6 O4 111.5(8) 4_645 3_545
O3 B6 O4 112.8(8) . 3_545
O21 B6 O5 108.8(8) 4_645 .
O3 B6 O5 101.7(7) . .
O4 B6 O5 109.6(8) 3_545 .
O25 B7 O24 122.0(10) . .
O25 B7 O20 116.1(10) . 1_655
O24 B7 O20 121.8(10) . 1_655
O1 B8 O6 110.3(9) . 3_445
O1 B8 O16 108.9(9) . .
O6 B8 O16 111.5(9) 3_445 .
O1 B8 O4 112.9(9) . 3_445
O6 B8 O4 103.2(8) 3_445 3_445
O16 B8 O4 110.0(8) . 3_445
O1 B8 U1 109.2(7) . 3_445
O6 B8 U1 52.6(5) 3_445 3_445
O16 B8 U1 141.9(7) . 3_445
O4 B8 U1 54.5(4) 3_445 3_445
O5 B9 O10 128.3(9) . 1_655
O5 B9 O16 121.0(9) . 1_655
O10 B9 O16 110.8(9) 1_655 1_655
O5 B9 U1 172.3(8) . 1_655
O10 B9 U1 58.8(5) 1_655 1_655
O16 B9 U1 52.2(5) 1_655 1_655
O3 B10 O6 113.7(8) . 3_445
O3 B10 O23 110.9(8) . 4_645
O6 B10 O23 110.7(8) 3_445 4_645
O3 B10 O10 105.4(7) . 3_545
O6 B10 O10 109.3(8) 3_445 3_545
O23 B10 O10 106.5(8) 4_645 3_545
O11 B11 O8 123.2(9) . 3_545
O11 B11 O13 119.4(10) . 3_445
O8 B11 O13 117.3(9) 3_545 3_445

loop_
_geom_bond_atom_site_label_1
_geom_bond_atom_site_label_2
_geom_bond_distance
_geom_bond_site_symmetry_2
U1 O15 1.734(8) .
U1 O14 1.774(8) .
U1 O5 2.410(7) .
U1 O16 2.439(7) .
U1 O6 2.459(6) .
U1 O4 2.502(6) .
U1 O3 2.572(6) .
U1 O10 2.598(7) .
U1 B9 3.030(11) 1_455
U1 B8 3.055(12) 3
U2 O18 1.738(8) .
U2 O17 1.766(7) .
U2 O12 2.419(7) .
U2 O22 2.420(6) .
U2 O9 2.421(7) .
U2 O11 2.551(7) .
U2 O8 2.598(7) .
U2 O13 2.600(6) .
U2 B5 3.068(11) .
U2 B3 3.093(12) 3_455
Tl1 O20 2.697(8) .
Tl2 O1 2.770(7) .
O1 B4 1.392(13) .
O1 B8 1.428(14) .
O2 B4 1.353(13) .
O2 B1 1.444(14) .
O3 B10 1.448(12) .
O3 B6 1.461(12) .
O4 B6 1.472(12) 3_455
O4 B8 1.512(13) 3
O5 B9 1.332(13) .
O5 B6 1.501(12) .
O6 B10 1.456(11) 3
O6 B8 1.464(14) 3
O7 B2 1.373(16) .
O8 B11 1.367(13) 3_455
O8 B3 1.465(13) 3_455
O9 B1 1.453(13) .
O9 B3 1.482(13) 3_455
O10 B9 1.371(13) 1_455
O10 B10 1.532(12) 3_455
O11 B11 1.349(12) .
O11 B1 1.520(13) 3_445
O12 B3 1.466(13) .
O12 B5 1.482(13) .
O13 B11 1.385(13) 3
O13 B5 1.439(12) .
O16 B9 1.392(13) 1_455
O16 B8 1.491(13) .
O19 B4 1.369(14) .
O20 B7 1.365(15) 1_455
O21 B2 1.348(14) .
O21 B6 1.450(13) 4_344
O22 B1 1.449(13) 3_445
O22 B5 1.478(12) 1_455
O23 B2 1.383(14) .
O23 B10 1.473(13) 4_344
O24 B7 1.358(14) .
O24 B3 1.475(15) .
O25 B7 1.356(13) .
O25 B5 1.454(13) .
B1 O22 1.449(13) 3
B1 O11 1.520(13) 3
B3 O8 1.465(13) 3_545
B3 O9 1.482(13) 3_545
B3 U2 3.093(12) 3_545
B5 O22 1.478(12) 1_655
B6 O21 1.450(13) 4_645
B6 O4 1.472(12) 3_545
B7 O20 1.365(15) 1_655
B8 O6 1.464(14) 3_445
B8 O4 1.512(13) 3_445
B8 U1 3.055(12) 3_445
B9 O10 1.371(13) 1_655
B9 O16 1.392(13) 1_655
B9 U1 3.030(11) 1_655
B10 O6 1.456(11) 3_445
B10 O23 1.473(13) 4_645
B10 O10 1.532(12) 3_545
B11 O8 1.367(13) 3_545
B11 O13 1.385(13) 3_445
